data_2012921
loop_
_publ_author_name
'Ijjaali, Ismail'
'Ibers, James A.'

_publ_section_title
;
 Dineodymium tritelluride, Nd~2~Te~3~
;
_journal_issue 9
_journal_name_full 'Acta Crystallographica Section C'
_journal_page_first i124
_journal_page_last i125
_journal_paper_doi 10.1107/S0108270102012635
_journal_volume 58
_journal_year 2002
_chemical_formula_iupac 'Nd2 Te3'
_chemical_formula_sum 'Nd2 Te3'
_chemical_formula_weight 671.28
_chemical_name_systematic
;
Dineodymium tritelluride
;
_space_group_IT_number 62
_symmetry_cell_setting orthorhombic
_symmetry_space_group_name_Hall '-P 2ac 2n'
_symmetry_space_group_name_H-M 'P n m a'
_atom_sites_solution_primary direct
_atom_sites_solution_secondary difmap
_audit_creation_method SHELXL97
_cell_angle_alpha 90
_cell_angle_beta 90
_cell_angle_gamma 90
_cell_formula_units_Z 4
_cell_length_a 12.1856(5)
_cell_length_b 4.3869(2)
_cell_length_c 11.8687(5)
_cell_measurement_reflns_used 5792
_cell_measurement_temperature 153(2)
_cell_measurement_theta_max 29.00
_cell_measurement_theta_min 2.40
_cell_volume 634.47(5)
_computing_cell_refinement 'SAINT (Bruker, 2000)'
_computing_data_collection 'SMART (Bruker, 2000)'
_computing_data_reduction SAINT
_computing_molecular_graphics 'XP in SHELXTL'
_computing_structure_refinement SHELXTL
_computing_structure_solution 'SHELXTL (Sheldrick, 2000)'
_diffrn_ambient_temperature 153(2)
_diffrn_measured_fraction_theta_full 0.958
_diffrn_measured_fraction_theta_max 0.958
_diffrn_measurement_device 'Bruker SMART 1000 CCD area-detector'
_diffrn_measurement_method '0.3\% \w scans'
_diffrn_radiation_monochromator graphite
_diffrn_radiation_source 'fine-focus sealed tube'
_diffrn_radiation_type MoK\a
_diffrn_radiation_wavelength 0.71073
_diffrn_reflns_av_R_equivalents 0.037
_diffrn_reflns_av_sigmaI/netI 0.020
_diffrn_reflns_limit_h_max 16
_diffrn_reflns_limit_h_min -16
_diffrn_reflns_limit_k_max 5
_diffrn_reflns_limit_k_min -5
_diffrn_reflns_limit_l_max 15
_diffrn_reflns_limit_l_min -15
_diffrn_reflns_number 7307
_diffrn_reflns_theta_full 29.00
_diffrn_reflns_theta_max 29.00
_diffrn_reflns_theta_min 3.34
_diffrn_standards_decay_% 0.003
_exptl_absorpt_coefficient_mu 29.556
_exptl_absorpt_correction_T_max 0.588
_exptl_absorpt_correction_T_min 0.118
_exptl_absorpt_correction_type numerical
_exptl_absorpt_process_details '(XPREP in SHELXTL; Sheldrick, 2000)'
_exptl_crystal_colour black
_exptl_crystal_density_diffrn 7.028
_exptl_crystal_density_meas ?
_exptl_crystal_density_method 'not measured'
_exptl_crystal_description 'flat needle'
_exptl_crystal_F_000 1104
_exptl_crystal_size_max 0.19
_exptl_crystal_size_mid 0.04
_exptl_crystal_size_min 0.02
_refine_diff_density_max 2.47
_refine_diff_density_min -2.38
_refine_ls_extinction_coef 0.0095(3)
_refine_ls_extinction_expression Fc^*^=kFc[1+0.001xFc^2^\l^3^/sin(2\q)]^-1/4^
_refine_ls_extinction_method 'SHELXTL (Sheldrick, 2000)'
_refine_ls_goodness_of_fit_ref 1.407
_refine_ls_hydrogen_treatment none
_refine_ls_matrix_type full
_refine_ls_number_parameters 32
_refine_ls_number_reflns 904
_refine_ls_number_restraints 0
_refine_ls_restrained_S_all 1.407
_refine_ls_R_factor_all 0.020
_refine_ls_R_factor_gt 0.020
_refine_ls_shift/su_max <0.001
_refine_ls_shift/su_mean 0.000
_refine_ls_structure_factor_coef Fsqd
_refine_ls_weighting_details 'calc w = 1/[\s^2^(Fo^2^)+(0.02P)^2^] where P=(Fo^2^+2Fc^2^)/3'
_refine_ls_weighting_scheme calc
_refine_ls_wR_factor_gt 0.046
_refine_ls_wR_factor_ref 0.046
_reflns_number_gt 886
_reflns_number_total 904
_reflns_threshold_expression I>2\s(I)
_cod_data_source_file br1384.cif
_cod_data_source_block I
_cod_depositor_comments
;
The following automatic conversions were performed:
'_symmetry_cell_setting' value 'Orthorhombic' changed to 'orthorhombic'
according to '/home/saulius/struct/CIF-dictionaries/cif_core.dic'
dictionary named 'cif_core.dic' version 2.4.1 from 2010-06-29.

Automatic conversion script
Id: cif_fix_enum 1527 2010-12-29 10:47:43Z saulius 

The following automatic conversions were performed:

'_symmetry_cell_setting' value 'Orthorhombic' changed to
'orthorhombic' according to
/home/saulius/struct/CIF-dictionaries/cif_core.dic dictionary named
'cif_core.dic' version 2.4.1 from 2010-06-29.

Automatic conversion script
Id: cif_fix_values 1715 2011-07-08 13:25:40Z adriana 

The following automatic conversions were performed:

'_exptl_crystal_density_meas' value 'not measured' was changed to '?'
- the value is perceived as not measured.

Automatic conversion script
Id: cif_fix_values 3008 2015-01-20 13:52:24Z robertas 
;
_cod_database_code 2012921
_cod_database_fobs_code 2012921

loop_
_symmetry_equiv_pos_as_xyz
'x, y, z'
'-x+1/2, -y, z+1/2'
'-x, y+1/2, -z'
'x+1/2, -y+1/2, -z+1/2'
'-x, -y, -z'
'x-1/2, y, -z-1/2'
'x, -y-1/2, z'
'-x-1/2, y-1/2, z-1/2'

loop_
_atom_site_label
_atom_site_fract_x
_atom_site_fract_y
_atom_site_fract_z
_atom_site_U_iso_or_equiv
_atom_site_adp_type
_atom_site_calc_flag
_atom_site_refinement_flags
_atom_site_occupancy
_atom_site_disorder_assembly
_atom_site_disorder_group
_atom_site_type_symbol
Nd1 0.01532(3) 0.2500 0.31245(2) 0.00639(11) Uani d S 1 . . Nd
Nd2 0.19600(2) 0.2500 0.00074(3) 0.00673(11) Uani d S 1 . . Nd
Te1 0.11962(3) 0.2500 0.55688(3) 0.00653(12) Uani d S 1 . . Te
Te2 0.27404(3) 0.2500 0.29999(3) 0.00711(12) Uani d S 1 . . Te
Te3 0.45621(3) 0.2500 0.62357(3) 0.00612(12) Uani d S 1 . . Te

loop_
_atom_site_aniso_label
_atom_site_aniso_U_11
_atom_site_aniso_U_22
_atom_site_aniso_U_33
_atom_site_aniso_U_12
_atom_site_aniso_U_13
_atom_site_aniso_U_23
Nd1 0.00570(18) 0.00789(17) 0.00559(17) 0.000 -0.00004(10) 0.000
Nd2 0.00525(19) 0.00757(17) 0.00737(18) 0.000 0.00066(10) 0.000
Te1 0.0058(2) 0.00784(19) 0.0060(2) 0.000 0.00075(13) 0.000
Te2 0.0053(2) 0.00965(19) 0.0064(2) 0.000 0.00095(13) 0.000
Te3 0.0057(2) 0.00745(19) 0.0052(2) 0.000 -0.00039(12) 0.000

loop_
_atom_type_symbol
_atom_type_description
_atom_type_scat_dispersion_real
_atom_type_scat_dispersion_imag
_atom_type_scat_source
Te Te -0.5308 1.6751 'International Tables Vol C Tables 4.2.6.8 and 6.1.1.4'
Nd Nd -0.1943 3.0179 'International Tables Vol C Tables 4.2.6.8 and 6.1.1.4'

loop_
_geom_angle_atom_site_label_1
_geom_angle_atom_site_label_2
_geom_angle_atom_site_label_3
_geom_angle_site_symmetry_1
_geom_angle_site_symmetry_3
_geom_angle
Te1 Nd1 Te1 5_556 5_566 88.280(12)
Te1 Nd1 Te3 5_556 2_554 85.591(8)
Te1 Nd1 Te3 5_566 2_554 153.038(15)
Te1 Nd1 Te3 5_556 2_564 153.038(15)
Te1 Nd1 Te3 5_566 2_564 85.591(8)
Te3 Nd1 Te3 2_554 2_564 88.072(12)
Te1 Nd1 Te2 5_556 . 122.995(9)
Te1 Nd1 Te2 5_566 . 122.995(9)
Te3 Nd1 Te2 2_554 . 81.772(11)
Te3 Nd1 Te2 2_564 . 81.772(11)
Te1 Nd1 Te1 5_556 . 76.025(10)
Te1 Nd1 Te1 5_566 . 76.025(10)
Te3 Nd1 Te1 2_554 . 127.344(9)
Te3 Nd1 Te1 2_564 . 127.344(9)
Te2 Nd1 Te1 . . 69.026(11)
Te1 Nd1 Te2 5_556 6_556 74.225(10)
Te1 Nd1 Te2 5_566 6_556 74.225(10)
Te3 Nd1 Te2 2_554 6_556 78.841(10)
Te3 Nd1 Te2 2_564 6_556 78.841(10)
Te2 Nd1 Te2 . 6_556 152.899(11)
Te1 Nd1 Te2 . 6_556 138.075(14)
Te1 Nd2 Te1 2_564 2_554 86.211(12)
Te1 Nd2 Te3 2_564 2_554 140.750(13)
Te1 Nd2 Te3 2_554 2_554 81.012(8)
Te1 Nd2 Te3 2_564 2_564 81.012(8)
Te1 Nd2 Te3 2_554 2_564 140.750(13)
Te3 Nd2 Te3 2_554 2_564 85.832(12)
Te1 Nd2 Te2 2_564 2_554 122.227(13)
Te1 Nd2 Te2 2_554 2_554 67.259(9)
Te3 Nd2 Te2 2_554 2_554 86.392(8)
Te3 Nd2 Te2 2_564 2_554 148.610(14)
Te1 Nd2 Te2 2_564 2_564 67.259(9)
Te1 Nd2 Te2 2_554 2_564 122.227(13)
Te3 Nd2 Te2 2_554 2_564 148.610(14)
Te3 Nd2 Te2 2_564 2_564 86.392(8)
Te2 Nd2 Te2 2_554 2_564 84.604(12)
Te1 Nd2 Te3 2_564 6_556 135.922(7)
Te1 Nd2 Te3 2_554 6_556 135.922(7)
Te3 Nd2 Te3 2_554 6_556 71.941(10)
Te3 Nd2 Te3 2_564 6_556 71.941(10)
Te2 Nd2 Te3 2_554 6_556 76.731(10)
Te2 Nd2 Te3 2_564 6_556 76.731(10)
Te1 Nd2 Te2 2_564 . 67.569(9)
Te1 Nd2 Te2 2_554 . 67.569(9)
Te3 Nd2 Te2 2_554 . 73.248(9)
Te3 Nd2 Te2 2_564 . 73.248(9)
Te2 Nd2 Te2 2_554 . 132.627(6)
Te2 Nd2 Te2 2_564 . 132.627(6)
Te3 Nd2 Te2 6_556 . 131.781(12)
Nd1 Te1 Nd1 5_566 5_556 88.280(12)
Nd1 Te1 Nd1 5_566 . 103.975(10)
Nd1 Te1 Nd1 5_556 . 103.975(10)
Nd1 Te1 Nd2 5_566 2_565 89.527(7)
Nd1 Te1 Nd2 5_556 2_565 160.654(14)
Nd1 Te1 Nd2 . 2_565 95.208(11)
Nd1 Te1 Nd2 5_566 2 160.654(14)
Nd1 Te1 Nd2 5_556 2 89.527(7)
Nd1 Te1 Nd2 . 2 95.208(11)
Nd2 Te1 Nd2 2_565 2 86.211(12)
Nd1 Te2 Nd1 . 6_656 158.271(13)
Nd1 Te2 Nd2 . 2_565 94.453(11)
Nd1 Te2 Nd2 6_656 2_565 101.548(11)
Nd1 Te2 Nd2 . 2 94.453(11)
Nd1 Te2 Nd2 6_656 2 101.548(11)
Nd2 Te2 Nd2 2_565 2 84.604(12)
Nd1 Te2 Nd2 . . 77.696(10)
Nd1 Te2 Nd2 6_656 . 80.576(11)
Nd2 Te2 Nd2 2_565 . 137.322(6)
Nd2 Te2 Nd2 2 . 137.322(6)
Nd1 Te3 Nd1 2_565 2 88.072(12)
Nd1 Te3 Nd2 2_565 2 149.109(15)
Nd1 Te3 Nd2 2 2 84.923(7)
Nd1 Te3 Nd2 2_565 2_565 84.923(7)
Nd1 Te3 Nd2 2 2_565 149.109(15)
Nd2 Te3 Nd2 2 2_565 85.832(12)
Nd1 Te3 Nd2 2_565 6_656 102.831(11)
Nd1 Te3 Nd2 2 6_656 102.831(11)
Nd2 Te3 Nd2 2 6_656 108.059(10)
Nd2 Te3 Nd2 2_565 6_656 108.059(10)

loop_
_geom_bond_atom_site_label_1
_geom_bond_atom_site_label_2
_geom_bond_site_symmetry_2
_geom_bond_distance
_geom_bond_publ_flag
Nd1 Te1 5_556 3.1496(3) ?
Nd1 Te1 5_566 3.1496(3) ?
Nd1 Te3 2_554 3.1555(3) ?
Nd1 Te3 2_564 3.1555(3) ?
Nd1 Te2 . 3.1562(5) ?
Nd1 Te1 . 3.1672(5) ?
Nd1 Te2 6_556 3.2288(5) ?
Nd2 Te1 2_564 3.2099(4) ?
Nd2 Te1 2_554 3.2099(4) ?
Nd2 Te3 2_554 3.2213(4) ?
Nd2 Te3 2_564 3.2213(4) ?
Nd2 Te2 2_554 3.2590(4) ?
Nd2 Te2 2_564 3.2590(4) ?
Nd2 Te3 6_556 3.2733(5) ?
Nd2 Te2 . 3.6769(5) ?
Te1 Nd1 5_566 3.1496(3) ?
Te1 Nd1 5_556 3.1496(3) ?
Te1 Nd2 2_565 3.2099(4) ?
Te1 Nd2 2 3.2099(4) ?
Te2 Nd1 6_656 3.2288(5) ?
Te2 Nd2 2_565 3.2590(4) ?
Te2 Nd2 2 3.2590(4) ?
Te3 Nd1 2_565 3.1555(3) ?
Te3 Nd1 2 3.1555(3) ?
Te3 Nd2 2 3.2213(4) ?
Te3 Nd2 2_565 3.2213(4) ?
Te3 Nd2 6_656 3.2733(5) ?
